data_1515855
loop_
_publ_author_name
'Karim, Arif R.'
'Linden, Anthony'
'Baldridge, Kim K.'
'Siegel, Jay S.'

_publ_section_title
;
 Symmetry and polar-\p effects on the dynamics of enshrouded aryl-alkyne
 molecular rotors
;
_journal_issue 1
_journal_name_full 'Chemical Science'
_journal_page_first 102
_journal_paper_doi 10.1039/c0sc00117a
_journal_volume 1
_journal_year 2010
_chemical_formula_moiety 'C58 H54 O4, 2(C H2 Cl2), C6 H14'
_chemical_formula_sum 'C66 H72 Cl4 O4'
_chemical_formula_weight 1071.10
_chemical_name_systematic
;
?
;
_space_group_IT_number 2
_symmetry_cell_setting triclinic
_symmetry_Int_Tables_number 2
_symmetry_space_group_name_Hall '-P 1'
_symmetry_space_group_name_H-M 'P -1'
_atom_sites_solution_hydrogens geom
_atom_sites_solution_primary direct
_atom_sites_solution_secondary difmap
_audit_creation_date 05-09-28
_audit_creation_method SHELXL-97
_cell_angle_alpha 85.769(2)
_cell_angle_beta 88.725(2)
_cell_angle_gamma 71.627(2)
_cell_formula_units_Z 1
_cell_length_a 9.5378(3)
_cell_length_b 11.7657(4)
_cell_length_c 13.6855(6)
_cell_measurement_reflns_used 5006
_cell_measurement_temperature 160(1)
_cell_measurement_theta_max 25.0
_cell_measurement_theta_min 2.0
_cell_volume 1453.51(9)
_computing_cell_refinement 'DENZO-SMN (Otwinowski & Minor, 1997)'
_computing_data_collection 'COLLECT (Nonius, 2000)'
_computing_data_reduction 'DENZO-SMN and SCALEPACK (Otwinowski & Minor, 1997)'
_computing_molecular_graphics 'ORTEPII (Johnson, 1976)'
_computing_publication_material 'SHELXL97 and PLATON (Spek, 2005)'
_computing_structure_refinement 'SHELXL97 (Sheldrick, 1997)'
_computing_structure_solution 'SIR92 (Altomare et al., 1994)'
_diffrn_ambient_temperature 160(1)
_diffrn_detector '65 mm CCD camera on \k goniostat'
_diffrn_detector_area_resol_mean 9
_diffrn_measured_fraction_theta_full 0.995
_diffrn_measured_fraction_theta_max 0.995
_diffrn_measurement_device_type 'Nonius KappaCCD area-detector diffractometer'
_diffrn_measurement_method '\w scans with \k offsets'
_diffrn_radiation_monochromator 'horizontally mounted graphite crystal'
_diffrn_radiation_source 'Nonius FR590 sealed tube generator'
_diffrn_radiation_type 'Mo K\a'
_diffrn_radiation_wavelength 0.71073
_diffrn_reflns_av_R_equivalents 0.0690
_diffrn_reflns_av_sigmaI/netI 0.0907
_diffrn_reflns_limit_h_max 11
_diffrn_reflns_limit_h_min 0
_diffrn_reflns_limit_k_max 13
_diffrn_reflns_limit_k_min -12
_diffrn_reflns_limit_l_max 16
_diffrn_reflns_limit_l_min -16
_diffrn_reflns_number 19536
_diffrn_reflns_theta_full 25.00
_diffrn_reflns_theta_max 25.00
_diffrn_reflns_theta_min 2.25
_diffrn_standards_decay_% 0
_diffrn_standards_number 0
_exptl_absorpt_coefficient_mu 0.251
_exptl_absorpt_correction_type none
_exptl_crystal_colour colourless
_exptl_crystal_density_diffrn 1.224
_exptl_crystal_density_method 'not measured'
_exptl_crystal_description tablet
_exptl_crystal_F_000 568
_exptl_crystal_size_max 0.40
_exptl_crystal_size_mid 0.17
_exptl_crystal_size_min 0.10
_refine_diff_density_max 0.263
_refine_diff_density_min -0.207
_refine_diff_density_rms 0.053
_refine_ls_extinction_coef 0.030(5)
_refine_ls_extinction_expression Fc^*^=kFc[1+0.001xFc^2^\l^3^/sin(2\q)]^-1/4^
_refine_ls_extinction_method SHELXL
_refine_ls_goodness_of_fit_ref 0.965
_refine_ls_hydrogen_treatment constr
_refine_ls_matrix_type full
_refine_ls_number_parameters 287
_refine_ls_number_reflns 5094
_refine_ls_number_restraints 0
_refine_ls_restrained_S_all 0.965
_refine_ls_R_factor_all 0.0998
_refine_ls_R_factor_gt 0.0661
_refine_ls_shift/su_max 0.001
_refine_ls_shift/su_mean 0.000
_refine_ls_structure_factor_coef Fsqd
_refine_ls_weighting_details 'w=1/[\s^2^(Fo^2^)+(0.1087P)^2^] where P=(Fo^2^+2Fc^2^)/3'
_refine_ls_weighting_scheme calc
_refine_ls_wR_factor_gt 0.1720
_refine_ls_wR_factor_ref 0.1903
_reflns_number_gt 2948
_reflns_number_total 5099
_reflns_threshold_expression 'I > 2\s(I)'
_cod_data_source_file c0sc00117a.txt
_cod_data_source_block SG0527
_cod_original_sg_symbol_H-M 'P -1 '
_cod_database_code 1515855

loop_
_symmetry_equiv_pos_as_xyz
'x, y, z'
'-x, -y, -z'

loop_
_atom_site_label
_atom_site_type_symbol
_atom_site_fract_x
_atom_site_fract_y
_atom_site_fract_z
_atom_site_U_iso_or_equiv
_atom_site_adp_type
_atom_site_occupancy
_atom_site_symmetry_multiplicity
_atom_site_calc_flag
_atom_site_refinement_flags
O15 O 1.6458(2) -0.23706(14) 0.92873(13) 0.0585(5) Uani 1 1 d .
O24 O 0.52412(17) 0.55860(15) 0.70797(14) 0.0568(5) Uani 1 1 d .
C1 C 1.1940(2) 0.20382(19) 0.67627(16) 0.0376(5) Uani 1 1 d .
C2 C 1.3442(2) 0.1444(2) 0.65937(16) 0.0408(6) Uani 1 1 d .
C3 C 1.4111(3) 0.1825(2) 0.57777(17) 0.0467(6) Uani 1 1 d .
H3 H 1.5123 0.1424 0.5649 0.056 Uiso 1 1 calc R
C4 C 1.3326(3) 0.2781(2) 0.51477(18) 0.0509(6) Uani 1 1 d .
H4 H 1.3797 0.3026 0.4589 0.061 Uiso 1 1 calc R
C5 C 1.1859(3) 0.3377(2) 0.53350(17) 0.0457(6) Uani 1 1 d .
H5 H 1.1333 0.4037 0.4903 0.055 Uiso 1 1 calc R
C6 C 1.1129(2) 0.3033(2) 0.61445(16) 0.0394(6) Uani 1 1 d .
C7 C 1.1253(2) 0.16200(19) 0.75946(17) 0.0373(5) Uani 1 1 d .
C8 C 1.0787(3) 0.1181(2) 0.82962(17) 0.0416(6) Uani 1 1 d .
C9 C 1.0371(2) 0.05838(19) 0.91519(16) 0.0385(5) Uani 1 1 d .
C10 C 1.1360(3) -0.0470(2) 0.95671(17) 0.0443(6) Uani 1 1 d .
H10 H 1.2299 -0.0798 0.9273 0.053 Uiso 1 1 calc R
C11 C 1.0990(3) -0.1045(2) 1.04023(17) 0.0437(6) Uani 1 1 d .
H11 H 1.1678 -0.1765 1.0675 0.052 Uiso 1 1 calc R
C12 C 1.4289(2) 0.04328(19) 0.72943(16) 0.0386(5) Uani 1 1 d .
C13 C 1.4164(2) -0.0723(2) 0.72536(16) 0.0393(6) Uani 1 1 d .
C14 C 1.4903(2) -0.1629(2) 0.79402(17) 0.0426(6) Uani 1 1 d .
H14 H 1.4814 -0.2408 0.7920 0.051 Uiso 1 1 calc R
C15 C 1.5772(3) -0.1405(2) 0.86570(17) 0.0431(6) Uani 1 1 d .
C16 C 1.5903(3) -0.0269(2) 0.86944(18) 0.0480(6) Uani 1 1 d .
H16 H 1.6498 -0.0117 0.9185 0.058 Uiso 1 1 calc R
C17 C 1.5159(3) 0.0654(2) 0.80088(17) 0.0447(6) Uani 1 1 d .
C18 C 1.3206(3) -0.0981(2) 0.64880(18) 0.0503(6) Uani 1 1 d .
H181 H 1.3478 -0.1850 0.6436 0.075 Uiso 1 1 calc R
H182 H 1.3354 -0.0592 0.5854 0.075 Uiso 1 1 calc R
H183 H 1.2166 -0.0669 0.6679 0.075 Uiso 1 1 calc R
C19 C 1.7418(3) -0.2188(2) 1.0005(2) 0.0623(8) Uani 1 1 d .
H191 H 1.8235 -0.1978 0.9677 0.093 Uiso 1 1 calc R
H192 H 1.7812 -0.2926 1.0428 0.093 Uiso 1 1 calc R
H193 H 1.6864 -0.1534 1.0403 0.093 Uiso 1 1 calc R
C20 C 1.5323(3) 0.1885(2) 0.8077(2) 0.0610(8) Uani 1 1 d .
H201 H 1.6046 0.2001 0.7593 0.091 Uiso 1 1 calc R
H202 H 1.5662 0.1948 0.8736 0.091 Uiso 1 1 calc R
H203 H 1.4367 0.2502 0.7948 0.091 Uiso 1 1 calc R
C21 C 0.9560(2) 0.36892(19) 0.63700(16) 0.0387(5) Uani 1 1 d .
C22 C 0.9230(3) 0.4568(2) 0.70572(18) 0.0467(6) Uani 1 1 d .
C23 C 0.7781(3) 0.5179(2) 0.72638(19) 0.0481(6) Uani 1 1 d .
H23 H 0.7562 0.5783 0.7719 0.058 Uiso 1 1 calc R
C24 C 0.6631(2) 0.4922(2) 0.68139(18) 0.0435(6) Uani 1 1 d .
C25 C 0.6945(2) 0.4052(2) 0.61486(18) 0.0451(6) Uani 1 1 d .
H25 H 0.6163 0.3871 0.5844 0.054 Uiso 1 1 calc R
C26 C 0.8405(3) 0.3436(2) 0.59203(17) 0.0433(6) Uani 1 1 d .
C27 C 1.0450(3) 0.4840(3) 0.7571(2) 0.0690(9) Uani 1 1 d .
H271 H 1.1067 0.4109 0.7932 0.103 Uiso 1 1 calc R
H272 H 1.0024 0.5460 0.8029 0.103 Uiso 1 1 calc R
H273 H 1.1056 0.5127 0.7087 0.103 Uiso 1 1 calc R
C28 C 0.4026(3) 0.5303(3) 0.6695(2) 0.0620(8) Uani 1 1 d .
H281 H 0.4023 0.5423 0.5979 0.093 Uiso 1 1 calc R
H282 H 0.3101 0.5828 0.6954 0.093 Uiso 1 1 calc R
H283 H 0.4117 0.4464 0.6887 0.093 Uiso 1 1 calc R
C29 C 0.8715(3) 0.2532(3) 0.5165(2) 0.0729(9) Uani 1 1 d .
H291 H 0.9030 0.2870 0.4554 0.109 Uiso 1 1 calc R
H292 H 0.7818 0.2327 0.5044 0.109 Uiso 1 1 calc R
H293 H 0.9501 0.1807 0.5400 0.109 Uiso 1 1 calc R

loop_
_atom_site_aniso_label
_atom_site_aniso_U_11
_atom_site_aniso_U_22
_atom_site_aniso_U_33
_atom_site_aniso_U_23
_atom_site_aniso_U_13
_atom_site_aniso_U_12
O15 0.0677(12) 0.0448(9) 0.0558(11) 0.0145(8) -0.0226(9) -0.0100(8)
O24 0.0372(9) 0.0602(11) 0.0698(13) -0.0086(9) 0.0039(8) -0.0101(8)
C1 0.0371(12) 0.0454(13) 0.0304(12) 0.0051(10) 0.0017(9) -0.0151(10)
C2 0.0392(12) 0.0468(13) 0.0346(13) 0.0052(10) -0.0008(10) -0.0126(10)
C3 0.0367(13) 0.0523(14) 0.0443(15) 0.0100(11) 0.0079(11) -0.0076(11)
C4 0.0452(14) 0.0584(15) 0.0428(15) 0.0130(12) 0.0093(11) -0.0116(12)
C5 0.0458(14) 0.0499(14) 0.0370(14) 0.0138(11) -0.0020(11) -0.0123(11)
C6 0.0388(12) 0.0428(12) 0.0337(13) 0.0062(10) -0.0008(10) -0.0107(10)
C7 0.0355(12) 0.0390(12) 0.0346(13) 0.0031(10) -0.0020(10) -0.0087(10)
C8 0.0431(13) 0.0465(13) 0.0339(14) -0.0006(11) 0.0022(11) -0.0130(11)
C9 0.0460(13) 0.0427(12) 0.0281(12) 0.0061(10) -0.0003(10) -0.0179(10)
C10 0.0392(13) 0.0508(14) 0.0383(14) 0.0015(11) 0.0089(10) -0.0092(11)
C11 0.0426(13) 0.0412(13) 0.0421(14) 0.0110(10) -0.0001(11) -0.0087(11)
C12 0.0315(11) 0.0420(13) 0.0370(13) 0.0072(10) -0.0005(10) -0.0061(9)
C13 0.0365(12) 0.0431(13) 0.0357(13) -0.0005(10) 0.0018(10) -0.0092(10)
C14 0.0408(13) 0.0408(12) 0.0441(14) 0.0004(11) 0.0007(11) -0.0106(10)
C15 0.0436(13) 0.0426(13) 0.0364(13) 0.0056(10) -0.0061(10) -0.0058(10)
C16 0.0475(14) 0.0525(15) 0.0412(14) -0.0007(12) -0.0080(11) -0.0116(12)
C17 0.0416(13) 0.0459(13) 0.0431(14) 0.0065(11) -0.0062(11) -0.0103(11)
C18 0.0507(15) 0.0546(14) 0.0424(14) 0.0009(11) -0.0079(12) -0.0124(12)
C19 0.0627(17) 0.0565(16) 0.0579(18) 0.0103(13) -0.0233(14) -0.0065(13)
C20 0.0650(17) 0.0465(14) 0.0727(19) 0.0054(13) -0.0196(14) -0.0203(13)
C21 0.0393(12) 0.0422(12) 0.0316(12) 0.0088(10) -0.0015(10) -0.0111(10)
C22 0.0460(14) 0.0492(14) 0.0467(15) 0.0012(12) -0.0047(11) -0.0183(11)
C23 0.0430(14) 0.0476(13) 0.0505(15) -0.0085(11) -0.0004(11) -0.0088(11)
C24 0.0360(13) 0.0398(12) 0.0491(15) 0.0043(11) 0.0059(11) -0.0061(10)
C25 0.0362(13) 0.0507(14) 0.0490(15) -0.0014(12) -0.0010(11) -0.0151(11)
C26 0.0445(13) 0.0456(13) 0.0371(13) 0.0003(10) -0.0024(10) -0.0106(11)
C27 0.0494(16) 0.0693(18) 0.088(2) -0.0243(17) -0.0077(15) -0.0135(14)
C28 0.0397(14) 0.0605(16) 0.084(2) -0.0044(15) 0.0039(13) -0.0130(12)
C29 0.0504(16) 0.084(2) 0.078(2) -0.0356(17) -0.0070(15) -0.0059(15)

loop_
_atom_type_symbol
_atom_type_description
_atom_type_number_in_cell
_atom_type_scat_dispersion_real
_atom_type_scat_dispersion_imag
_atom_type_scat_source
C C 66 0.0033 0.0016
; International Tables for Crystallography (1992).
Vol. C, Tables 4.2.6.8 and 6.1.1.4
;
H H 72 0.0000 0.0000
; International Tables for Crystallography (1992).
Vol. C, Tables 4.2.6.8 and 6.1.1.4
;
Cl Cl 4 0.1484 0.1585
; International Tables for Crystallography (1992).
Vol. C, Tables 4.2.6.8 and 6.1.1.4
;
O O 4 0.0106 0.0060
; International Tables for Crystallography (1992).
Vol. C, Tables 4.2.6.8 and 6.1.1.4
;

loop_
_geom_angle_atom_site_label_1
_geom_angle_atom_site_label_2
_geom_angle_atom_site_label_3
_geom_angle
_geom_angle_site_symmetry_1
_geom_angle_site_symmetry_3
C15 O15 C19 116.79(19) . .
C24 O24 C28 117.75(19) . .
C2 C1 C6 121.3(2) . .
C2 C1 C7 118.0(2) . .
C6 C1 C7 120.65(19) . .
C3 C2 C1 118.5(2) . .
C3 C2 C12 121.6(2) . .
C1 C2 C12 119.91(19) . .
C4 C3 C2 121.1(2) . .
C4 C3 H3 119.5 . .
C2 C3 H3 119.5 . .
C5 C4 C3 119.8(2) . .
C5 C4 H4 120.1 . .
C3 C4 H4 120.1 . .
C4 C5 C6 121.5(2) . .
C4 C5 H5 119.2 . .
C6 C5 H5 119.2 . .
C5 C6 C1 117.7(2) . .
C5 C6 C21 122.1(2) . .
C1 C6 C21 120.27(19) . .
C8 C7 C1 174.1(2) . .
C7 C8 C9 174.6(2) . .
C11 C9 C10 118.4(2) 2_757 .
C11 C9 C8 121.7(2) 2_757 .
C10 C9 C8 119.8(2) . .
C11 C10 C9 120.7(2) . .
C11 C10 H10 119.7 . .
C9 C10 H10 119.7 . .
C10 C11 C9 120.9(2) . 2_757
C10 C11 H11 119.6 . .
C9 C11 H11 119.6 2_757 .
C17 C12 C13 120.0(2) . .
C17 C12 C2 119.4(2) . .
C13 C12 C2 120.5(2) . .
C14 C13 C12 119.4(2) . .
C14 C13 C18 119.7(2) . .
C12 C13 C18 120.9(2) . .
C13 C14 C15 120.5(2) . .
C13 C14 H14 119.7 . .
C15 C14 H14 119.7 . .
O15 C15 C16 124.6(2) . .
O15 C15 C14 115.3(2) . .
C16 C15 C14 120.1(2) . .
C15 C16 C17 119.9(2) . .
C15 C16 H16 120.1 . .
C17 C16 H16 120.1 . .
C12 C17 C16 120.0(2) . .
C12 C17 C20 121.7(2) . .
C16 C17 C20 118.3(2) . .
C13 C18 H181 109.5 . .
C13 C18 H182 109.5 . .
H181 C18 H182 109.5 . .
C13 C18 H183 109.5 . .
H181 C18 H183 109.5 . .
H182 C18 H183 109.5 . .
O15 C19 H191 109.5 . .
O15 C19 H192 109.5 . .
H191 C19 H192 109.5 . .
O15 C19 H193 109.5 . .
H191 C19 H193 109.5 . .
H192 C19 H193 109.5 . .
C17 C20 H201 109.5 . .
C17 C20 H202 109.5 . .
H201 C20 H202 109.5 . .
C17 C20 H203 109.5 . .
H201 C20 H203 109.5 . .
H202 C20 H203 109.5 . .
C26 C21 C22 119.2(2) . .
C26 C21 C6 121.07(19) . .
C22 C21 C6 119.8(2) . .
C23 C22 C21 119.9(2) . .
C23 C22 C27 119.8(2) . .
C21 C22 C27 120.4(2) . .
C22 C23 C24 120.8(2) . .
C22 C23 H23 119.6 . .
C24 C23 H23 119.6 . .
O24 C24 C25 124.9(2) . .
O24 C24 C23 115.4(2) . .
C25 C24 C23 119.7(2) . .
C24 C25 C26 120.3(2) . .
C24 C25 H25 119.9 . .
C26 C25 H25 119.9 . .
C25 C26 C21 120.2(2) . .
C25 C26 C29 119.2(2) . .
C21 C26 C29 120.6(2) . .
C22 C27 H271 109.5 . .
C22 C27 H272 109.5 . .
H271 C27 H272 109.5 . .
C22 C27 H273 109.5 . .
H271 C27 H273 109.5 . .
H272 C27 H273 109.5 . .
O24 C28 H281 109.5 . .
O24 C28 H282 109.5 . .
H281 C28 H282 109.5 . .
O24 C28 H283 109.5 . .
H281 C28 H283 109.5 . .
H282 C28 H283 109.5 . .
C26 C29 H291 109.5 . .
C26 C29 H292 109.5 . .
H291 C29 H292 109.5 . .
C26 C29 H293 109.5 . .
H291 C29 H293 109.5 . .
H292 C29 H293 109.5 . .

loop_
_geom_bond_atom_site_label_1
_geom_bond_atom_site_label_2
_geom_bond_distance
_geom_bond_site_symmetry_2
O15 C15 1.369(3) .
O15 C19 1.430(3) .
O24 C24 1.367(3) .
O24 C28 1.424(3) .
C1 C2 1.404(3) .
C1 C6 1.413(3) .
C1 C7 1.434(3) .
C2 C3 1.389(3) .
C2 C12 1.499(3) .
C3 C4 1.387(3) .
C3 H3 0.9500 .
C4 C5 1.381(3) .
C4 H4 0.9500 .
C5 C6 1.397(3) .
C5 H5 0.9500 .
C6 C21 1.489(3) .
C7 C8 1.200(3) .
C8 C9 1.434(3) .
C9 C11 1.386(3) 2_757
C9 C10 1.390(3) .
C10 C11 1.381(3) .
C10 H10 0.9500 .
C11 H11 0.9500 .
C12 C17 1.386(3) .
C12 C13 1.407(3) .
C13 C14 1.387(3) .
C13 C18 1.513(3) .
C14 C15 1.389(3) .
C14 H14 0.9500 .
C15 C16 1.386(3) .
C16 C17 1.399(3) .
C16 H16 0.9500 .
C17 C20 1.514(3) .
C18 H181 0.9800 .
C18 H182 0.9800 .
C18 H183 0.9800 .
C19 H191 0.9800 .
C19 H192 0.9800 .
C19 H193 0.9800 .
C20 H201 0.9800 .
C20 H202 0.9800 .
C20 H203 0.9800 .
C21 C26 1.394(3) .
C21 C22 1.406(3) .
C22 C23 1.376(3) .
C22 C27 1.502(3) .
C23 C24 1.392(3) .
C23 H23 0.9500 .
C24 C25 1.378(3) .
C25 C26 1.393(3) .
C25 H25 0.9500 .
C26 C29 1.496(4) .
C27 H271 0.9800 .
C27 H272 0.9800 .
C27 H273 0.9800 .
C28 H281 0.9800 .
C28 H282 0.9800 .
C28 H283 0.9800 .
C29 H291 0.9800 .
C29 H292 0.9800 .
C29 H293 0.9800 .

loop_
_geom_torsion_atom_site_label_1
_geom_torsion_atom_site_label_2
_geom_torsion_atom_site_label_3
_geom_torsion_atom_site_label_4
_geom_torsion
_geom_torsion_site_symmetry_1
_geom_torsion_site_symmetry_4
C6 C1 C2 C3 -2.5(3) . .
C7 C1 C2 C3 178.6(2) . .
C6 C1 C2 C12 176.8(2) . .
C7 C1 C2 C12 -2.1(3) . .
C1 C2 C3 C4 0.9(4) . .
C12 C2 C3 C4 -178.3(2) . .
C2 C3 C4 C5 0.6(4) . .
C3 C4 C5 C6 -0.7(4) . .
C4 C5 C6 C1 -0.9(4) . .
C4 C5 C6 C21 178.2(2) . .
C2 C1 C6 C5 2.5(3) . .
C7 C1 C6 C5 -178.7(2) . .
C2 C1 C6 C21 -176.7(2) . .
C7 C1 C6 C21 2.2(3) . .
C11 C9 C10 C11 0.2(4) 2_757 .
C8 C9 C10 C11 178.7(2) . .
C9 C10 C11 C9 -0.2(4) . 2_757
C3 C2 C12 C17 81.0(3) . .
C1 C2 C12 C17 -98.2(3) . .
C3 C2 C12 C13 -101.3(3) . .
C1 C2 C12 C13 79.4(3) . .
C17 C12 C13 C14 0.8(3) . .
C2 C12 C13 C14 -176.9(2) . .
C17 C12 C13 C18 179.2(2) . .
C2 C12 C13 C18 1.6(3) . .
C12 C13 C14 C15 -0.7(3) . .
C18 C13 C14 C15 -179.1(2) . .
C19 O15 C15 C16 -2.5(4) . .
C19 O15 C15 C14 177.1(2) . .
C13 C14 C15 O15 -179.37(19) . .
C13 C14 C15 C16 0.3(3) . .
O15 C15 C16 C17 179.6(2) . .
C14 C15 C16 C17 0.0(4) . .
C13 C12 C17 C16 -0.5(3) . .
C2 C12 C17 C16 177.2(2) . .
C13 C12 C17 C20 180.0(2) . .
C2 C12 C17 C20 -2.4(3) . .
C15 C16 C17 C12 0.1(4) . .
C15 C16 C17 C20 179.7(2) . .
C5 C6 C21 C26 84.1(3) . .
C1 C6 C21 C26 -96.8(3) . .
C5 C6 C21 C22 -96.8(3) . .
C1 C6 C21 C22 82.3(3) . .
C26 C21 C22 C23 -1.2(4) . .
C6 C21 C22 C23 179.7(2) . .
C26 C21 C22 C27 178.6(2) . .
C6 C21 C22 C27 -0.6(4) . .
C21 C22 C23 C24 1.2(4) . .
C27 C22 C23 C24 -178.5(2) . .
C28 O24 C24 C25 4.6(4) . .
C28 O24 C24 C23 -175.7(2) . .
C22 C23 C24 O24 179.9(2) . .
C22 C23 C24 C25 -0.4(4) . .
O24 C24 C25 C26 179.2(2) . .
C23 C24 C25 C26 -0.5(4) . .
C24 C25 C26 C21 0.5(4) . .
C24 C25 C26 C29 -177.5(3) . .
C22 C21 C26 C25 0.3(3) . .
C6 C21 C26 C25 179.4(2) . .
C22 C21 C26 C29 178.2(2) . .
C6 C21 C26 C29 -2.7(4) . .
